data_2219709
loop_
_publ_author_name
'Mei-Ling, Wang'
'Hong-Jun, Zang'
'Bo-Wen, Cheng'
'Song, Jun'

_publ_section_title
;
 4-Hydroxyethyl-4-methylmorpholinium chloride
;
_journal_coeditor_code SI2107
_journal_issue 10
_journal_name_full 'Acta Crystallographica Section E'
_journal_page_first o2029
_journal_paper_doi 10.1107/S1600536808030195
_journal_volume 64
_journal_year 2008
_chemical_formula_iupac 'C7 H16 N O2 +, Cl -'
_chemical_formula_moiety 'C7 H16 N O2 +, Cl -'
_chemical_formula_sum 'C7 H16 Cl N O2'
_chemical_formula_weight 181.66
_chemical_name_systematic
;
4-Hydroxyethyl-4-methylmorpholinium chloride
;
_space_group_IT_number 61
_symmetry_cell_setting orthorhombic
_symmetry_space_group_name_Hall '-P 2ac 2ab'
_symmetry_space_group_name_H-M 'P b c a'
_atom_sites_solution_hydrogens geom
_atom_sites_solution_primary direct
_atom_sites_solution_secondary difmap
_audit_creation_method SHELXL-97
_cell_angle_alpha 90.00
_cell_angle_beta 90.00
_cell_angle_gamma 90.00
_cell_formula_units_Z 16
_cell_length_a 12.181(2)
_cell_length_b 12.452(3)
_cell_length_c 23.856(5)
_cell_measurement_reflns_used 8950
_cell_measurement_temperature 113(2)
_cell_measurement_theta_max 27.904
_cell_measurement_theta_min 1.877
_cell_volume 3618.4(13)
_computing_cell_refinement 'CrystalClear (Rigaku/MSC, 2005)'
_computing_data_collection 'CrystalClear (Rigaku/MSC, 2005)'
_computing_data_reduction 'CrystalClear (Rigaku/MSC, 2005)'
_computing_molecular_graphics 'SHELXTL (Sheldrick, 2008)'
_computing_publication_material 'SHELXTL (Sheldrick, 2008)'
_computing_structure_refinement 'SHELXL97 (Sheldrick, 2008)'
_computing_structure_solution 'SHELXS97 (Sheldrick, 2008)'
_diffrn_ambient_temperature 113(2)
_diffrn_measured_fraction_theta_full 0.999
_diffrn_measured_fraction_theta_max 0.999
_diffrn_measurement_device_type 'Rigaku Saturn'
_diffrn_measurement_method \w
_diffrn_radiation_monochromator confocal
_diffrn_radiation_source 'rotating anode'
_diffrn_radiation_type MoK\a
_diffrn_radiation_wavelength 0.71073
_diffrn_reflns_av_R_equivalents 0.0356
_diffrn_reflns_av_sigmaI/netI 0.0209
_diffrn_reflns_limit_h_max 14
_diffrn_reflns_limit_h_min -11
_diffrn_reflns_limit_k_max 14
_diffrn_reflns_limit_k_min -14
_diffrn_reflns_limit_l_max 28
_diffrn_reflns_limit_l_min -23
_diffrn_reflns_number 19758
_diffrn_reflns_theta_full 25.02
_diffrn_reflns_theta_max 25.02
_diffrn_reflns_theta_min 2.39
_diffrn_standards_decay_% 0
_diffrn_standards_interval_count 0
_diffrn_standards_interval_time 0
_diffrn_standards_number 0
_exptl_absorpt_coefficient_mu 0.377
_exptl_absorpt_correction_T_max 0.9633
_exptl_absorpt_correction_T_min 0.9421
_exptl_absorpt_correction_type multi-scan
_exptl_absorpt_process_details '(CrystalClear; Rigaku/MSC 2005)'
_exptl_crystal_colour colorless
_exptl_crystal_density_diffrn 1.334
_exptl_crystal_density_method 'not measured'
_exptl_crystal_description prism
_exptl_crystal_F_000 1568
_exptl_crystal_size_max 0.16
_exptl_crystal_size_mid 0.12
_exptl_crystal_size_min 0.10
_refine_diff_density_max 0.231
_refine_diff_density_min -0.224
_refine_ls_extinction_method none
_refine_ls_goodness_of_fit_ref 1.059
_refine_ls_hydrogen_treatment constr
_refine_ls_matrix_type full
_refine_ls_number_parameters 203
_refine_ls_number_reflns 3198
_refine_ls_number_restraints 0
_refine_ls_restrained_S_all 1.059
_refine_ls_R_factor_all 0.0336
_refine_ls_R_factor_gt 0.0301
_refine_ls_shift/su_max 0.002
_refine_ls_shift/su_mean 0.000
_refine_ls_structure_factor_coef Fsqd
_refine_ls_weighting_details 'w=1/[\s^2^(Fo^2^)+(0.0348P)^2^+1.9139P] where P=(Fo^2^+2Fc^2^)/3'
_refine_ls_weighting_scheme calc
_refine_ls_wR_factor_gt 0.0736
_refine_ls_wR_factor_ref 0.0756
_reflns_number_gt 2938
_reflns_number_total 3198
_reflns_threshold_expression I>2\s(I)
_cod_data_source_file si2107.cif
_cod_data_source_block I
_cod_depositor_comments
;
The following automatic conversions were performed:
'_symmetry_cell_setting' value 'Orthorhombic' changed to 'orthorhombic'
according to '/home/saulius/struct/CIF-dictionaries/cif_core.dic'
dictionary named 'cif_core.dic' version 2.4.1 from 2010-06-29.

Automatic conversion script
Id: cif_fix_enum 1527 2010-12-29 10:47:43Z saulius 

The following automatic conversions were performed:

'_symmetry_cell_setting' value 'Orthorhombic' changed to
'orthorhombic' according to
/home/saulius/struct/CIF-dictionaries/cif_core.dic dictionary named
'cif_core.dic' version 2.4.1 from 2010-06-29.

Automatic conversion script
Id: cif_fix_values 1715 2011-07-08 13:25:40Z adriana 
;
_cod_original_cell_volume 3618.5(13)
_cod_database_code 2219709
_cod_database_fobs_code 2219709

loop_
_symmetry_equiv_pos_as_xyz
'x, y, z'
'-x+1/2, -y, z+1/2'
'-x, y+1/2, -z+1/2'
'x+1/2, -y+1/2, -z'
'-x, -y, -z'
'x-1/2, y, -z-1/2'
'x, -y-1/2, z-1/2'
'-x-1/2, y-1/2, z'

loop_
_atom_site_type_symbol
_atom_site_label
_atom_site_fract_x
_atom_site_fract_y
_atom_site_fract_z
_atom_site_U_iso_or_equiv
_atom_site_adp_type
_atom_site_calc_flag
_atom_site_refinement_flags
_atom_site_occupancy
Cl Cl1 0.68479(3) 0.09749(3) 0.579742(15) 0.01752(11) Uani d . 1
Cl Cl2 0.30866(3) 0.32732(3) 0.691066(15) 0.01992(11) Uani d . 1
O O1 0.99622(9) 0.31527(9) 1.03992(5) 0.0231(3) Uani d . 1
O O2 0.86105(10) -0.08159(9) 0.88818(5) 0.0231(3) Uani d . 1
H H2 0.8137 -0.1060 0.8673 0.035 Uiso calc R 1
O O3 1.09148(9) 0.15192(9) 0.74353(4) 0.0211(3) Uani d . 1
O O4 0.84900(10) -0.08501(10) 0.59544(5) 0.0265(3) Uani d . 1
H H4 0.8108 -0.0332 0.5870 0.040 Uiso calc R 1
N N1 0.87164(10) 0.18106(9) 0.96226(5) 0.0139(3) Uani d . 1
N N2 0.91549(10) 0.00400(9) 0.71337(5) 0.0144(3) Uani d . 1
C C1 0.92450(13) 0.13932(12) 1.01538(6) 0.0164(3) Uani d . 1
H H1A 0.9974 0.1125 1.0068 0.020 Uiso calc R 1
H H1B 0.8814 0.0801 1.0300 0.020 Uiso calc R 1
C C2 0.93275(14) 0.22648(12) 1.05946(6) 0.0201(3) Uani d . 1
H H2A 0.8596 0.2510 1.0692 0.024 Uiso calc R 1
H H2B 0.9664 0.1972 1.0930 0.024 Uiso calc R 1
C C3 0.94589(14) 0.36040(13) 0.99131(7) 0.0211(3) Uani d . 1
H H3A 0.9889 0.4212 0.9785 0.025 Uiso calc R 1
H H3B 0.8732 0.3863 1.0009 0.025 Uiso calc R 1
C C4 0.93669(13) 0.27905(12) 0.94444(6) 0.0177(3) Uani d . 1
H H4A 1.0097 0.2570 0.9330 0.021 Uiso calc R 1
H H4B 0.9012 0.3122 0.9124 0.021 Uiso calc R 1
C C5 0.75259(13) 0.20764(13) 0.97066(6) 0.0183(3) Uani d . 1
H H5A 0.7147 0.1455 0.9846 0.027 Uiso calc R 1
H H5B 0.7209 0.2292 0.9356 0.027 Uiso calc R 1
H H5C 0.7460 0.2652 0.9972 0.027 Uiso calc R 1
C C6 0.88210(13) 0.09905(11) 0.91578(6) 0.0160(3) Uani d . 1
H H6A 0.9587 0.0786 0.9125 0.019 Uiso calc R 1
H H6B 0.8607 0.1327 0.8808 0.019 Uiso calc R 1
C C7 0.81376(13) -0.00259(12) 0.92364(7) 0.0191(3) Uani d . 1
H H7A 0.8160 -0.0259 0.9624 0.023 Uiso calc R 1
H H7B 0.7379 0.0104 0.9133 0.023 Uiso calc R 1
C C8 0.98190(13) -0.00380(12) 0.76704(6) 0.0178(3) Uani d . 1
H H8A 0.9364 -0.0341 0.7964 0.021 Uiso calc R 1
H H8B 1.0436 -0.0518 0.7611 0.021 Uiso calc R 1
C C9 1.02402(13) 0.10464(12) 0.78564(6) 0.0197(3) Uani d . 1
H H9A 0.9624 0.1516 0.7935 0.024 Uiso calc R 1
H H9B 1.0661 0.0965 0.8199 0.024 Uiso calc R 1
C C10 1.02888(14) 0.16834(12) 0.69399(6) 0.0204(3) Uani d . 1
H H10A 1.0744 0.2029 0.6659 0.024 Uiso calc R 1
H H10B 0.9677 0.2157 0.7022 0.024 Uiso calc R 1
C C11 0.98544(13) 0.06294(12) 0.67078(6) 0.0180(3) Uani d . 1
H H11A 0.9420 0.0772 0.6375 0.022 Uiso calc R 1
H H11B 1.0467 0.0177 0.6600 0.022 Uiso calc R 1
C C12 0.80896(13) 0.06048(13) 0.72421(7) 0.0188(3) Uani d . 1
H H12A 0.8231 0.1282 0.7421 0.028 Uiso calc R 1
H H12B 0.7639 0.0170 0.7482 0.028 Uiso calc R 1
H H12C 0.7716 0.0724 0.6893 0.028 Uiso calc R 1
C C13 0.89419(14) -0.11115(12) 0.69480(6) 0.0186(3) Uani d . 1
H H13A 0.9637 -0.1424 0.6835 0.022 Uiso calc R 1
H H13B 0.8683 -0.1513 0.7270 0.022 Uiso calc R 1
C C14 0.81313(14) -0.12733(13) 0.64760(7) 0.0228(4) Uani d . 1
H H14A 0.7994 -0.2036 0.6432 0.027 Uiso calc R 1
H H14B 0.7442 -0.0934 0.6577 0.027 Uiso calc R 1

loop_
_atom_site_aniso_label
_atom_site_aniso_U_11
_atom_site_aniso_U_22
_atom_site_aniso_U_33
_atom_site_aniso_U_12
_atom_site_aniso_U_13
_atom_site_aniso_U_23
Cl1 0.0183(2) 0.0171(2) 0.01717(19) -0.00094(14) 0.00115(14) -0.00020(13)
Cl2 0.0178(2) 0.0216(2) 0.0204(2) 0.00114(15) 0.00057(14) 0.00214(14)
O1 0.0190(6) 0.0245(6) 0.0257(6) -0.0032(5) -0.0024(5) -0.0059(5)
O2 0.0225(7) 0.0207(6) 0.0262(6) -0.0008(5) -0.0019(5) -0.0075(5)
O3 0.0177(6) 0.0230(6) 0.0225(6) -0.0025(5) -0.0016(4) -0.0008(4)
O4 0.0276(7) 0.0292(7) 0.0226(6) 0.0092(5) -0.0014(5) -0.0059(5)
N1 0.0131(7) 0.0147(6) 0.0138(6) -0.0007(5) 0.0002(5) 0.0009(5)
N2 0.0141(7) 0.0139(6) 0.0151(6) 0.0009(5) 0.0005(5) -0.0001(5)
C1 0.0165(8) 0.0172(8) 0.0155(7) 0.0018(6) -0.0024(6) 0.0021(6)
C2 0.0197(9) 0.0225(8) 0.0183(8) 0.0014(7) -0.0019(6) -0.0015(6)
C3 0.0218(9) 0.0164(8) 0.0252(8) -0.0022(7) 0.0028(7) -0.0009(6)
C4 0.0184(9) 0.0160(8) 0.0188(8) -0.0038(6) 0.0037(6) 0.0026(6)
C5 0.0105(8) 0.0225(8) 0.0220(8) 0.0026(6) -0.0005(6) -0.0007(6)
C6 0.0176(8) 0.0173(8) 0.0133(7) -0.0005(6) 0.0013(6) -0.0026(6)
C7 0.0188(9) 0.0196(8) 0.0188(8) -0.0023(6) 0.0012(6) -0.0029(6)
C8 0.0163(8) 0.0217(8) 0.0153(8) 0.0035(6) -0.0011(6) 0.0042(6)
C9 0.0177(9) 0.0259(8) 0.0154(7) 0.0024(7) -0.0013(6) -0.0021(6)
C10 0.0227(9) 0.0182(8) 0.0202(8) -0.0023(7) 0.0006(6) 0.0026(6)
C11 0.0217(9) 0.0189(8) 0.0135(7) -0.0023(7) 0.0033(6) 0.0028(6)
C12 0.0135(8) 0.0196(8) 0.0232(8) 0.0037(6) -0.0009(6) -0.0029(6)
C13 0.0195(9) 0.0128(7) 0.0236(8) 0.0002(6) 0.0014(6) 0.0002(6)
C14 0.0217(9) 0.0174(8) 0.0293(9) -0.0002(7) -0.0013(7) -0.0062(7)

loop_
_atom_type_symbol
_atom_type_description
_atom_type_scat_dispersion_real
_atom_type_scat_dispersion_imag
_atom_type_scat_source
C C 0.0033 0.0016 'International Tables Vol C Tables 4.2.6.8 and 6.1.1.4'
H H 0.0000 0.0000 'International Tables Vol C Tables 4.2.6.8 and 6.1.1.4'
N N 0.0061 0.0033 'International Tables Vol C Tables 4.2.6.8 and 6.1.1.4'
O O 0.0106 0.0060 'International Tables Vol C Tables 4.2.6.8 and 6.1.1.4'
Cl Cl 0.1484 0.1585 'International Tables Vol C Tables 4.2.6.8 and 6.1.1.4'

loop_
_geom_angle_atom_site_label_1
_geom_angle_atom_site_label_2
_geom_angle_atom_site_label_3
_geom_angle
C3 O1 C2 109.74(12)
C7 O2 H2 109.5
C10 O3 C9 109.65(12)
C14 O4 H4 109.5
C5 N1 C6 109.15(11)
C5 N1 C1 112.03(11)
C6 N1 C1 110.24(11)
C5 N1 C4 111.41(12)
C6 N1 C4 107.08(11)
C1 N1 C4 106.80(11)
C12 N2 C11 112.05(11)
C12 N2 C8 110.24(11)
C11 N2 C8 107.27(12)
C12 N2 C13 110.16(12)
C11 N2 C13 110.89(11)
C8 N2 C13 106.02(11)
N1 C1 C2 111.31(12)
N1 C1 H1A 109.4
C2 C1 H1A 109.4
N1 C1 H1B 109.4
C2 C1 H1B 109.4
H1A C1 H1B 108.0
O1 C2 C1 111.36(13)
O1 C2 H2A 109.4
C1 C2 H2A 109.4
O1 C2 H2B 109.4
C1 C2 H2B 109.4
H2A C2 H2B 108.0
O1 C3 C4 111.64(13)
O1 C3 H3A 109.3
C4 C3 H3A 109.3
O1 C3 H3B 109.3
C4 C3 H3B 109.3
H3A C3 H3B 108.0
C3 C4 N1 111.74(12)
C3 C4 H4A 109.3
N1 C4 H4A 109.3
C3 C4 H4B 109.3
N1 C4 H4B 109.3
H4A C4 H4B 107.9
N1 C5 H5A 109.5
N1 C5 H5B 109.5
H5A C5 H5B 109.5
N1 C5 H5C 109.5
H5A C5 H5C 109.5
H5B C5 H5C 109.5
N1 C6 C7 115.07(12)
N1 C6 H6A 108.5
C7 C6 H6A 108.5
N1 C6 H6B 108.5
C7 C6 H6B 108.5
H6A C6 H6B 107.5
O2 C7 C6 106.26(12)
O2 C7 H7A 110.5
C6 C7 H7A 110.5
O2 C7 H7B 110.5
C6 C7 H7B 110.5
H7A C7 H7B 108.7
C9 C8 N2 111.81(12)
C9 C8 H8A 109.3
N2 C8 H8A 109.3
C9 C8 H8B 109.3
N2 C8 H8B 109.3
H8A C8 H8B 107.9
O3 C9 C8 110.97(12)
O3 C9 H9A 109.4
C8 C9 H9A 109.4
O3 C9 H9B 109.4
C8 C9 H9B 109.4
H9A C9 H9B 108.0
O3 C10 C11 111.44(12)
O3 C10 H10A 109.3
C11 C10 H10A 109.3
O3 C10 H10B 109.3
C11 C10 H10B 109.3
H10A C10 H10B 108.0
N2 C11 C10 111.70(12)
N2 C11 H11A 109.3
C10 C11 H11A 109.3
N2 C11 H11B 109.3
C10 C11 H11B 109.3
H11A C11 H11B 107.9
N2 C12 H12A 109.5
N2 C12 H12B 109.5
H12A C12 H12B 109.5
N2 C12 H12C 109.5
H12A C12 H12C 109.5
H12B C12 H12C 109.5
C14 C13 N2 116.97(13)
C14 C13 H13A 108.1
N2 C13 H13A 108.1
C14 C13 H13B 108.1
N2 C13 H13B 108.1
H13A C13 H13B 107.3
O4 C14 C13 113.72(14)
O4 C14 H14A 108.8
C13 C14 H14A 108.8
O4 C14 H14B 108.8
C13 C14 H14B 108.8
H14A C14 H14B 107.7

loop_
_geom_bond_atom_site_label_1
_geom_bond_atom_site_label_2
_geom_bond_distance
O1 C3 1.4271(19)
O1 C2 1.4273(19)
O2 C7 1.4196(19)
O2 H2 0.8200
O3 C10 1.4214(19)
O3 C9 1.4252(19)
O4 C14 1.420(2)
O4 H4 0.8200
N1 C5 1.501(2)
N1 C6 1.5128(18)
N1 C1 1.5133(18)
N1 C4 1.5157(19)
N2 C12 1.4985(19)
N2 C11 1.5155(19)
N2 C8 1.5176(19)
N2 C13 1.5229(19)
C1 C2 1.515(2)
C1 H1A 0.9700
C1 H1B 0.9700
C2 H2A 0.9700
C2 H2B 0.9700
C3 C4 1.513(2)
C3 H3A 0.9700
C3 H3B 0.9700
C4 H4A 0.9700
C4 H4B 0.9700
C5 H5A 0.9600
C5 H5B 0.9600
C5 H5C 0.9600
C6 C7 1.526(2)
C6 H6A 0.9700
C6 H6B 0.9700
C7 H7A 0.9700
C7 H7B 0.9700
C8 C9 1.511(2)
C8 H8A 0.9700
C8 H8B 0.9700
C9 H9A 0.9700
C9 H9B 0.9700
C10 C11 1.520(2)
C10 H10A 0.9700
C10 H10B 0.9700
C11 H11A 0.9700
C11 H11B 0.9700
C12 H12A 0.9600
C12 H12B 0.9600
C12 H12C 0.9600
C13 C14 1.511(2)
C13 H13A 0.9700
C13 H13B 0.9700
C14 H14A 0.9700
C14 H14B 0.9700

loop_
_geom_hbond_atom_site_label_D
_geom_hbond_atom_site_label_H
_geom_hbond_atom_site_label_A
_geom_hbond_site_symmetry_A
_geom_hbond_distance_DH
_geom_hbond_distance_HA
_geom_hbond_distance_DA
_geom_hbond_angle_DHA
O2 H2 Cl2 3_646 0.82 2.20 3.0222(13) 177.9
O4 H4 Cl1 . 0.82 2.24 3.0505(13) 167.6
C1 H1B Cl1 2_655 0.97 2.64 3.5812(16) 164.8
C2 H2B O2 5_757 0.97 2.59 3.335(2) 134.1
C4 H4B Cl2 6_657 0.97 2.72 3.6390(17) 158.3
C5 H5C Cl1 7_566 0.96 2.71 3.6527(16) 166.6
C6 H6A Cl1 6_657 0.97 2.77 3.6888(18) 158.2
C8 H8A O2 . 0.97 2.45 3.385(2) 162.7
C9 H9B Cl1 6_657 0.97 2.80 3.7625(17) 173.6
C11 H11A O4 . 0.97 2.52 3.064(2) 115.1
C13 H13A Cl2 8_755 0.97 2.80 3.7009(18) 154.0
C13 H13B O3 3_746 0.97 2.60 3.3013(19) 129.8

loop_
_geom_torsion_atom_site_label_1
_geom_torsion_atom_site_label_2
_geom_torsion_atom_site_label_3
_geom_torsion_atom_site_label_4
_geom_torsion
C5 N1 C1 C2 -68.05(16)
C6 N1 C1 C2 170.19(12)
C4 N1 C1 C2 54.19(16)
C3 O1 C2 C1 60.35(16)
N1 C1 C2 O1 -59.42(17)
C2 O1 C3 C4 -59.66(16)
O1 C3 C4 N1 58.04(18)
C5 N1 C4 C3 69.00(16)
C6 N1 C4 C3 -171.72(13)
C1 N1 C4 C3 -53.63(16)
C5 N1 C6 C7 -54.28(16)
C1 N1 C6 C7 69.17(16)
C4 N1 C6 C7 -175.01(13)
N1 C6 C7 O2 -160.59(12)
C12 N2 C8 C9 -69.53(16)
C11 N2 C8 C9 52.72(16)
C13 N2 C8 C9 171.26(13)
C10 O3 C9 C8 61.61(16)
N2 C8 C9 O3 -58.98(17)
C9 O3 C10 C11 -61.10(16)
C12 N2 C11 C10 69.22(16)
C8 N2 C11 C10 -51.90(16)
C13 N2 C11 C10 -167.24(13)
O3 C10 C11 N2 57.82(17)
C12 N2 C13 C14 50.60(17)
C11 N2 C13 C14 -74.01(17)
C8 N2 C13 C14 169.87(13)
N2 C13 C14 O4 66.19(18)

loop_
_cod_related_entry_id
_cod_related_entry_database
_cod_related_entry_code
1 ChemSpider 14417199
